data_7700261
loop_
_publ_author_name
'Kellert, Martin'
'Worm, Dennis J.'
'Hoppenz, Paul'
'S\'arosi, Menyh\'art B'
'L\"onnecke, Peter'
'Riedl, Bernd'
'Koebberling, Johannes'
'Beck-Sickinger, Annette G'
'Hey-Hawkins, Evamarie'

_publ_section_title
;
 Modular triazine-based carborane-containing carboxylic acids - synthesis
 and characterisation of potential boron neutron capture therapy agents
 made of readily accessible building blocks.
;
_journal_issue 29
_journal_name_full 'Dalton transactions (Cambridge, England : 2003)'
_journal_page_first 10834
_journal_page_last 10844
_journal_paper_doi 10.1039/c9dt02130b
_journal_volume 48
_journal_year 2019
_chemical_formula_moiety 'C7 H23 B20 N3 O S2, C3 H6 O'
_chemical_formula_sum 'C10 H29 B20 N3 O2 S2'
_chemical_formula_weight 503.68
_space_group_crystal_system triclinic
_space_group_IT_number 2
_space_group_name_Hall '-P 1'
_space_group_name_H-M_alt 'P -1'
_symmetry_space_group_name_Hall '-P 1'
_symmetry_space_group_name_H-M 'P -1'
_atom_sites_solution_hydrogens difmap
_atom_sites_solution_primary dual
_atom_sites_solution_secondary difmap
_audit_creation_method SHELXL-2018/3
_audit_update_record
;
2019-02-21 deposited with the CCDC.    2019-06-13 downloaded from the CCDC.
;
_cell_angle_alpha 79.036(7)
_cell_angle_beta 86.920(4)
_cell_angle_gamma 87.857(5)
_cell_formula_units_Z 2
_cell_length_a 6.8440(2)
_cell_length_b 11.5187(10)
_cell_length_c 16.8796(13)
_cell_measurement_reflns_used 1789
_cell_measurement_temperature 130(2)
_cell_measurement_theta_max 27.2050
_cell_measurement_theta_min 2.9780
_cell_volume 1304.01(16)
_computing_cell_refinement
;
CrysAlisPro, Agilent Technologies,
Version 1.171.37.35 (release 13-08-2014 CrysAlis171 .NET)
(compiled Aug 13 2014,18:06:01)
;
_computing_data_collection
;
CrysAlisPro, Agilent Technologies,
Version 1.171.37.35 (release 13-08-2014 CrysAlis171 .NET)
(compiled Aug 13 2014,18:06:01)
;
_computing_data_reduction
;
CrysAlisPro, Agilent Technologies,
Version 1.171.37.35 (release 13-08-2014 CrysAlis171 .NET)
(compiled Aug 13 2014,18:06:01)
;
_computing_molecular_graphics
;
 ORTEP3 for Windows
 L. J. Farrugia, J. Appl. Crystallogr. 1997, 30, 565.
;
_computing_publication_material
;
 WINGX
 L.J. Farrugia,
 J. Appl. Cryst., 2012, 45, 849-854.
;
_computing_structure_refinement 'SHELXL-2018/3 (Sheldrick, 2018)'
_computing_structure_solution
;
 SHELXT-2014
 Program for Crystal Structure Analysis (Release 2014-4)
 G. M. Sheldrick, Instit\"ut f\"ur Anorganische Chemie der Universit\"at,
 Tammanstrasse 4, D-3400 G\"ottingen, Germany.
 G. M. Sheldrick, Acta. Cryst., 2015, A71, 3 - 8
;
_diffrn_ambient_temperature 130(2)
_diffrn_detector_area_resol_mean 16.3560
_diffrn_measured_fraction_theta_full 1.000
_diffrn_measured_fraction_theta_max 0.866
_diffrn_measurement_device_type 'Xcalibur, Sapphire3, Gemini'
_diffrn_measurement_method '\w scans'
_diffrn_radiation_type MoK\a
_diffrn_radiation_wavelength 0.71073
_diffrn_reflns_av_R_equivalents 0.0317
_diffrn_reflns_av_unetI/netI 0.1456
_diffrn_reflns_Laue_measured_fraction_full 1.000
_diffrn_reflns_Laue_measured_fraction_max 0.866
_diffrn_reflns_limit_h_max 8
_diffrn_reflns_limit_h_min -8
_diffrn_reflns_limit_k_max 14
_diffrn_reflns_limit_k_min -14
_diffrn_reflns_limit_l_max 21
_diffrn_reflns_limit_l_min -21
_diffrn_reflns_number 6900
_diffrn_reflns_point_group_measured_fraction_full 1.000
_diffrn_reflns_point_group_measured_fraction_max 0.866
_diffrn_reflns_theta_full 25.350
_diffrn_reflns_theta_max 27.692
_diffrn_reflns_theta_min 1.981
_diffrn_source 'Enhance (Mo) X-ray Source'
_exptl_absorpt_coefficient_mu 0.223
_exptl_absorpt_correction_T_max 1.00000
_exptl_absorpt_correction_T_min 0.99008
_exptl_absorpt_correction_type multi-scan
_exptl_absorpt_process_details
;
CrysAlisPro, Agilent Technologies,
Version 1.171.37.35 (release 13-08-2014 CrysAlis171 .NET)
(compiled Aug 13 2014,18:06:01)
Empirical absorption correction using spherical harmonics,
 implemented in SCALE3 ABSPACK scaling algorithm.
Empirical absorption correction using spherical harmonics,
 implemented in SCALE3 ABSPACK scaling algorithm.
;
_exptl_crystal_colour 'clear colourless'
_exptl_crystal_density_diffrn 1.283
_exptl_crystal_description prism
_exptl_crystal_F_000 516
_exptl_crystal_size_max 0.20
_exptl_crystal_size_mid 0.10
_exptl_crystal_size_min 0.05
_refine_diff_density_max 0.284
_refine_diff_density_min -0.272
_refine_diff_density_rms 0.056
_refine_ls_extinction_method none
_refine_ls_goodness_of_fit_ref 0.776
_refine_ls_hydrogen_treatment refxyz
_refine_ls_matrix_type full
_refine_ls_number_parameters 450
_refine_ls_number_reflns 6900
_refine_ls_number_restraints 30
_refine_ls_restrained_S_all 0.775
_refine_ls_R_factor_all 0.0987
_refine_ls_R_factor_gt 0.0417
_refine_ls_shift/su_max 0.000
_refine_ls_shift/su_mean 0.000
_refine_ls_structure_factor_coef Fsqd
_refine_ls_weighting_details 'w=1/[\s^2^(Fo^2^)+(0.0348P)^2^] where P=(Fo^2^+2Fc^2^)/3'
_refine_ls_weighting_scheme calc
_refine_ls_wR_factor_gt 0.0790
_refine_ls_wR_factor_ref 0.0874
_reflns_Friedel_coverage 0.000
_reflns_number_gt 3579
_reflns_number_total 6900
_reflns_threshold_expression 'I > 2\s(I)'
_cod_data_source_file c9dt02130b2.cif
_cod_data_source_block comp8_x2388fin_acetone
_cod_depositor_comments 'Adding full bibliography for 7700257--7700263.cif.'
_cod_database_code 7700261
_shelx_shelxl_version_number 2018/3
_shelx_space_group_comment
;
The symmetry employed for this shelxl refinement is uniquely defined
by the following loop, which should always be used as a source of
symmetry information in preference to the above space-group names.
They are only intended as comments.
;

loop_
_space_group_symop_operation_xyz
'x, y, z'
'-x, -y, -z'

loop_
_atom_site_label
_atom_site_type_symbol
_atom_site_fract_x
_atom_site_fract_y
_atom_site_fract_z
_atom_site_U_iso_or_equiv
_atom_site_adp_type
_atom_site_occupancy
_atom_site_site_symmetry_order
_atom_site_calc_flag
_atom_site_refinement_flags_posn
_atom_site_refinement_flags_adp
S1 S 0.84634(10) 0.52133(7) 0.20908(4) 0.0235(2) Uani 1 1 d . .
S2 S 0.59179(10) 0.09373(7) 0.22205(4) 0.0238(2) Uani 1 1 d . .
O1 O 0.8815(3) 0.20607(18) 0.45299(11) 0.0297(5) Uani 1 1 d . .
O2 O 0.7398(3) -0.07317(19) 0.42980(12) 0.0326(5) Uani 1 1 d . .
N1 N 0.8713(3) 0.3541(2) 0.34196(13) 0.0213(6) Uani 1 1 d . .
N2 N 0.7125(3) 0.3111(2) 0.22785(13) 0.0201(6) Uani 1 1 d . .
N3 N 0.7611(3) 0.1633(3) 0.34002(14) 0.0218(6) Uani 1 1 d . .
C1 C 1.1037(4) 0.7268(3) 0.37699(18) 0.0259(8) Uani 1 1 d . .
C2 C 1.3905(4) 0.6370(3) 0.30154(17) 0.0254(8) Uani 1 1 d . .
C3 C 0.8081(4) 0.3811(3) 0.26889(16) 0.0190(7) Uani 1 1 d . .
C4 C 0.6939(3) 0.2019(3) 0.26549(16) 0.0182(7) Uani 1 1 d . .
C5 C 0.8409(4) 0.2423(3) 0.38314(17) 0.0212(7) Uani 1 1 d . .
C6 C 0.3620(4) 0.2987(3) -0.01077(17) 0.0287(8) Uani 1 1 d . .
C7 C 0.0819(4) 0.2812(3) 0.09861(17) 0.0274(8) Uani 1 1 d . .
C8 C 0.6708(5) -0.2453(3) 0.5255(2) 0.0380(9) Uani 1 1 d D .
C9 C 0.7181(4) -0.1176(3) 0.50097(19) 0.0282(8) Uani 1 1 d . .
C10 C 0.7356(5) -0.0490(4) 0.5661(2) 0.0399(9) Uani 1 1 d D .
B1 B 1.3342(5) 0.7563(3) 0.3416(2) 0.0261(9) Uani 1 1 d . .
B2 B 1.2648(5) 0.6127(3) 0.3916(2) 0.0256(9) Uani 1 1 d . .
B3 B 1.3319(5) 0.7628(3) 0.2372(2) 0.0271(9) Uani 1 1 d . .
B4 B 1.1351(5) 0.8250(4) 0.2881(2) 0.0300(9) Uani 1 1 d . .
B5 B 1.2197(5) 0.5293(3) 0.3179(2) 0.0224(8) Uani 1 1 d . .
B6 B 1.2597(5) 0.6224(3) 0.2221(2) 0.0230(8) Uani 1 1 d . .
B7 B 1.0886(5) 0.7419(3) 0.2140(2) 0.0271(9) Uani 1 1 d . .
B8 B 0.9437(5) 0.7229(3) 0.3045(2) 0.0292(9) Uani 1 1 d . .
B9 B 1.0226(5) 0.5921(3) 0.3693(2) 0.0274(9) Uani 1 1 d . .
B10 B 1.0180(4) 0.5981(3) 0.26391(19) 0.0211(8) Uani 1 1 d . .
B11 B 0.1174(5) 0.2857(3) -0.0011(2) 0.0246(9) Uani 1 1 d . .
B12 B 0.2436(5) 0.3797(4) 0.0514(2) 0.0304(9) Uani 1 1 d . .
B13 B 0.2689(5) 0.1631(4) -0.0095(2) 0.0314(10) Uani 1 1 d . .
B14 B 0.0802(5) 0.1524(3) 0.0648(2) 0.0289(9) Uani 1 1 d . .
B15 B 0.4754(5) 0.3133(4) 0.0738(2) 0.0296(9) Uani 1 1 d . .
B16 B 0.4905(5) 0.1798(4) 0.0365(2) 0.0299(9) Uani 1 1 d . .
B17 B 0.3114(5) 0.0843(3) 0.0888(2) 0.0273(9) Uani 1 1 d . .
B18 B 0.1812(5) 0.1609(3) 0.1571(2) 0.0247(9) Uani 1 1 d . .
B19 B 0.2843(5) 0.3016(3) 0.1491(2) 0.0258(9) Uani 1 1 d . .
B20 B 0.4360(4) 0.1771(3) 0.14065(18) 0.0187(8) Uani 1 1 d . .
H1N3 H 0.757(4) 0.088(3) 0.3671(18) 0.049(11) Uiso 1 1 d . .
H1X H 1.431(3) 0.798(2) 0.3727(13) 0.017(7) Uiso 1 1 d . .
H2X H 1.331(3) 0.577(2) 0.4476(14) 0.028(7) Uiso 1 1 d . .
H3X H 1.448(3) 0.809(2) 0.1969(13) 0.018(7) Uiso 1 1 d . .
H4X H 1.107(3) 0.909(2) 0.2858(13) 0.014(7) Uiso 1 1 d . .
H5X H 1.264(3) 0.441(2) 0.3272(13) 0.013(7) Uiso 1 1 d . .
H6X H 1.331(3) 0.588(2) 0.1734(13) 0.013(6) Uiso 1 1 d . .
H7X H 1.033(3) 0.781(2) 0.1561(14) 0.026(7) Uiso 1 1 d . .
H8X H 0.796(3) 0.761(2) 0.3118(14) 0.030(7) Uiso 1 1 d . .
H9X H 0.926(3) 0.541(2) 0.4155(13) 0.019(7) Uiso 1 1 d . .
H11X H 0.018(3) 0.331(2) -0.0431(13) 0.020 Uiso 1 1 d . U
H12X H 0.215(3) 0.467(3) 0.0362(15) 0.038(9) Uiso 1 1 d . .
H13X H 0.275(3) 0.133(2) -0.0688(14) 0.029(7) Uiso 1 1 d . .
H14X H -0.053(4) 0.112(2) 0.0655(15) 0.041(8) Uiso 1 1 d . .
H15X H 0.593(4) 0.364(3) 0.0652(15) 0.042(9) Uiso 1 1 d . .
H16X H 0.627(4) 0.152(2) 0.0097(15) 0.040(8) Uiso 1 1 d . .
H17X H 0.333(3) -0.017(3) 0.1032(15) 0.044(9) Uiso 1 1 d . .
H18X H 0.113(3) 0.119(2) 0.2137(14) 0.024(7) Uiso 1 1 d . .
H19X H 0.267(3) 0.346(2) 0.1983(15) 0.031(8) Uiso 1 1 d . .
H1 H 1.063(3) 0.755(2) 0.4247(15) 0.025(8) Uiso 1 1 d . .
H2 H 1.515(3) 0.612(2) 0.3024(14) 0.025(8) Uiso 1 1 d . .
H6 H 0.410(3) 0.337(2) -0.0638(14) 0.016(7) Uiso 1 1 d . .
H7 H -0.041(3) 0.314(2) 0.1119(14) 0.030(8) Uiso 1 1 d . .
H8A H 0.679(3) -0.282(3) 0.4785(13) 0.056(11) Uiso 1 1 d D .
H8B H 0.545(3) -0.257(3) 0.5472(15) 0.069(12) Uiso 1 1 d D .
H8C H 0.756(4) -0.292(3) 0.5610(15) 0.132(18) Uiso 1 1 d D .
H10A H 0.800(4) 0.022(2) 0.549(2) 0.099(16) Uiso 1 1 d D .
H10B H 0.610(3) -0.031(3) 0.5869(18) 0.086(13) Uiso 1 1 d D .
H10C H 0.799(4) -0.093(3) 0.6096(17) 0.119(18) Uiso 1 1 d D .

loop_
_atom_site_aniso_label
_atom_site_aniso_U_11
_atom_site_aniso_U_22
_atom_site_aniso_U_33
_atom_site_aniso_U_23
_atom_site_aniso_U_13
_atom_site_aniso_U_12
S1 0.0260(4) 0.0240(5) 0.0218(4) -0.0054(4) -0.0059(3) -0.0056(3)
S2 0.0275(4) 0.0215(5) 0.0242(5) -0.0059(4) -0.0099(3) -0.0032(3)
O1 0.0361(12) 0.0374(15) 0.0168(12) -0.0048(10) -0.0081(10) -0.0089(10)
O2 0.0403(13) 0.0309(15) 0.0253(13) -0.0005(11) -0.0060(10) -0.0014(10)
N1 0.0228(13) 0.0256(17) 0.0172(14) -0.0068(12) -0.0019(11) -0.0079(11)
N2 0.0192(12) 0.0221(16) 0.0214(14) -0.0075(12) -0.0064(10) -0.0047(10)
N3 0.0230(14) 0.0242(19) 0.0178(15) -0.0012(13) -0.0030(11) -0.0048(12)
C1 0.0263(17) 0.032(2) 0.0238(19) -0.0146(16) -0.0019(14) -0.0052(15)
C2 0.0184(17) 0.031(2) 0.0281(19) -0.0089(16) -0.0025(15) 0.0002(14)
C3 0.0178(15) 0.027(2) 0.0137(16) -0.0073(14) 0.0048(13) -0.0060(13)
C4 0.0146(15) 0.026(2) 0.0161(16) -0.0090(15) -0.0002(13) -0.0015(13)
C5 0.0147(15) 0.032(2) 0.0193(17) -0.0114(16) 0.0008(13) -0.0041(14)
C6 0.0253(17) 0.046(2) 0.0130(18) 0.0002(17) -0.0006(14) -0.0067(15)
C7 0.0208(17) 0.038(2) 0.0219(18) -0.0050(16) 0.0005(14) 0.0054(15)
C8 0.034(2) 0.036(3) 0.041(2) 0.004(2) -0.0086(19) -0.0094(17)
C9 0.0141(16) 0.036(2) 0.032(2) -0.0004(18) -0.0048(14) 0.0024(14)
C10 0.038(2) 0.052(3) 0.032(2) -0.016(2) 0.0026(19) 0.000(2)
B1 0.025(2) 0.026(2) 0.028(2) -0.0070(18) -0.0049(17) -0.0051(16)
B2 0.030(2) 0.029(2) 0.018(2) -0.0014(17) -0.0064(16) -0.0052(17)
B3 0.033(2) 0.026(2) 0.023(2) -0.0019(18) -0.0012(17) -0.0083(17)
B4 0.037(2) 0.021(3) 0.034(2) -0.008(2) -0.0108(18) -0.0010(18)
B5 0.0234(19) 0.022(2) 0.022(2) -0.0036(18) -0.0044(16) -0.0035(16)
B6 0.0249(19) 0.029(2) 0.017(2) -0.0077(17) 0.0008(16) -0.0069(16)
B7 0.032(2) 0.024(2) 0.025(2) -0.0008(18) -0.0104(17) -0.0067(17)
B8 0.025(2) 0.029(3) 0.037(2) -0.0159(19) -0.0050(18) -0.0044(17)
B9 0.026(2) 0.034(3) 0.025(2) -0.0139(19) 0.0004(17) -0.0106(17)
B10 0.0212(18) 0.023(2) 0.0205(19) -0.0063(17) -0.0015(15) -0.0045(15)
B11 0.0253(19) 0.033(3) 0.017(2) -0.0061(18) -0.0043(15) 0.0016(16)
B12 0.042(2) 0.021(3) 0.029(2) -0.0027(19) -0.0102(18) 0.0004(18)
B13 0.031(2) 0.043(3) 0.023(2) -0.0132(19) -0.0089(17) 0.0085(18)
B14 0.023(2) 0.028(3) 0.036(2) -0.0028(19) -0.0113(18) -0.0013(17)
B15 0.029(2) 0.036(3) 0.022(2) 0.0029(18) -0.0092(17) -0.0116(18)
B16 0.024(2) 0.050(3) 0.019(2) -0.0130(19) -0.0038(16) 0.0032(18)
B17 0.033(2) 0.021(2) 0.031(2) -0.0114(18) -0.0159(17) 0.0042(17)
B18 0.0224(19) 0.027(2) 0.023(2) 0.0008(18) -0.0026(16) -0.0032(16)
B19 0.035(2) 0.022(2) 0.022(2) -0.0082(18) -0.0057(17) 0.0070(17)
B20 0.0226(17) 0.017(2) 0.0191(19) -0.0094(16) -0.0026(15) -0.0019(14)

loop_
_atom_type_symbol
_atom_type_description
_atom_type_scat_dispersion_real
_atom_type_scat_dispersion_imag
_atom_type_scat_source
S S 0.1246 0.1234 'International Tables Vol C Tables 4.2.6.8 and 6.1.1.4'
O O 0.0106 0.0060 'International Tables Vol C Tables 4.2.6.8 and 6.1.1.4'
N N 0.0061 0.0033 'International Tables Vol C Tables 4.2.6.8 and 6.1.1.4'
C C 0.0033 0.0016 'International Tables Vol C Tables 4.2.6.8 and 6.1.1.4'
B B 0.0013 0.0007 'International Tables Vol C Tables 4.2.6.8 and 6.1.1.4'
H H 0.0000 0.0000 'International Tables Vol C Tables 4.2.6.8 and 6.1.1.4'

loop_
_geom_angle_atom_site_label_1
_geom_angle_atom_site_label_2
_geom_angle_atom_site_label_3
_geom_angle
C3 S1 B10 106.67(14)
C4 S2 B20 105.33(14)
C3 N1 C5 117.1(3)
C4 N2 C3 114.7(2)
C4 N3 C5 121.0(3)
C4 N3 H1N3 125(2)
C5 N3 H1N3 114(2)
B2 C1 B1 64.0(2)
B2 C1 B8 114.6(2)
B1 C1 B8 114.3(2)
B2 C1 B9 62.7(2)
B1 C1 B9 116.0(2)
B8 C1 B9 62.9(2)
B2 C1 B4 115.8(2)
B1 C1 B4 62.4(2)
B8 C1 B4 62.7(2)
B9 C1 B4 115.7(3)
B2 C1 H1 113.9(16)
B1 C1 H1 116.2(15)
B8 C1 H1 120.8(15)
B9 C1 H1 116.1(16)
B4 C1 H1 119.8(16)
B1 C2 B2 64.0(2)
B1 C2 B3 62.9(2)
B2 C2 B3 116.3(2)
B1 C2 B6 115.5(3)
B2 C2 B6 114.8(2)
B3 C2 B6 63.4(2)
B1 C2 B5 115.9(2)
B2 C2 B5 62.29(19)
B3 C2 B5 116.3(2)
B6 C2 B5 62.98(19)
B1 C2 H2 116.8(17)
B2 C2 H2 115.5(16)
B3 C2 H2 118.2(17)
B6 C2 H2 118.6(16)
B5 C2 H2 116.1(17)
N1 C3 N2 128.1(3)
N1 C3 S1 121.0(2)
N2 C3 S1 110.9(2)
N2 C4 N3 121.9(3)
N2 C4 S2 122.9(2)
N3 C4 S2 115.2(2)
O1 C5 N1 124.7(3)
O1 C5 N3 118.7(3)
N1 C5 N3 116.6(3)
B11 C6 B12 64.32(19)
B11 C6 B16 114.6(2)
B12 C6 B16 114.8(2)
B11 C6 B15 116.2(2)
B12 C6 B15 62.7(2)
B16 C6 B15 62.9(2)
B11 C6 B13 61.95(19)
B12 C6 B13 115.4(2)
B16 C6 B13 63.0(2)
B15 C6 B13 115.5(3)
B11 C6 H6 114.3(13)
B12 C6 H6 120.0(15)
B16 C6 H6 117.5(14)
B15 C6 H6 121.5(14)
B13 C6 H6 112.9(15)
B12 C7 B11 64.7(2)
B12 C7 B18 114.8(2)
B11 C7 B18 114.6(3)
B12 C7 B14 115.9(2)
B11 C7 B14 62.0(2)
B18 C7 B14 62.9(2)
B12 C7 B19 62.3(2)
B11 C7 B19 116.0(2)
B18 C7 B19 62.87(19)
B14 C7 B19 115.4(2)
B12 C7 H7 114.8(16)
B11 C7 H7 112.3(16)
B18 C7 H7 122.1(16)
B14 C7 H7 116.5(16)
B19 C7 H7 120.7(16)
C9 C8 H8A 109.4(19)
C9 C8 H8B 113(2)
H8A C8 H8B 105.9(19)
C9 C8 H8C 116(3)
H8A C8 H8C 103.8(19)
H8B C8 H8C 108(2)
O2 C9 C10 122.3(3)
O2 C9 C8 120.1(3)
C10 C9 C8 117.6(3)
C9 C10 H10A 113(2)
C9 C10 H10B 110(2)
H10A C10 H10B 107(2)
C9 C10 H10C 111(3)
H10A C10 H10C 109(2)
H10B C10 H10C 105.6(19)
C2 B1 C1 100.5(2)
C2 B1 B3 59.07(19)
C1 B1 B3 105.5(2)
C2 B1 B4 104.9(3)
C1 B1 B4 59.58(19)
B3 B1 B4 60.3(2)
C2 B1 B2 58.5(2)
C1 B1 B2 57.82(18)
B3 B1 B2 108.6(3)
B4 B1 B2 108.3(2)
C2 B1 H1X 125.0(13)
C1 B1 H1X 121.9(12)
B3 B1 H1X 127.4(12)
B4 B1 H1X 125.5(13)
B2 B1 H1X 115.1(13)
C1 B2 C2 100.0(2)
C1 B2 B9 59.29(19)
C2 B2 B9 105.2(2)
C1 B2 B5 105.4(2)
C2 B2 B5 59.50(18)
B9 B2 B5 60.60(19)
C1 B2 B1 58.17(19)
C2 B2 B1 57.49(18)
B9 B2 B1 108.4(3)
B5 B2 B1 108.2(2)
C1 B2 H2X 125.4(13)
C2 B2 H2X 123.3(12)
B9 B2 H2X 125.7(12)
B5 B2 H2X 124.1(14)
B1 B2 H2X 117.2(14)
C2 B3 B1 57.99(19)
C2 B3 B4 103.8(2)
B1 B3 B4 59.9(2)
C2 B3 B7 103.7(2)
B1 B3 B7 107.4(2)
B4 B3 B7 59.9(2)
C2 B3 B6 58.32(19)
B1 B3 B6 107.2(3)
B4 B3 B6 107.6(2)
B7 B3 B6 59.7(2)
C2 B3 H3X 118.8(12)
B1 B3 H3X 120.1(12)
B4 B3 H3X 128.3(12)
B7 B3 H3X 127.7(12)
B6 B3 H3X 118.9(12)
C1 B4 B1 58.02(19)
C1 B4 B7 103.9(3)
B1 B4 B7 107.5(3)
C1 B4 B3 103.9(3)
B1 B4 B3 59.7(2)
B7 B4 B3 60.2(2)
C1 B4 B8 58.28(19)
B1 B4 B8 107.1(3)
B7 B4 B8 59.8(2)
B3 B4 B8 107.7(3)
C1 B4 H4X 120.4(14)
B1 B4 H4X 119.7(14)
B7 B4 H4X 127.0(14)
B3 B4 H4X 126.1(13)
B8 B4 H4X 120.7(13)
C2 B5 B2 58.21(19)
C2 B5 B9 103.5(3)
B2 B5 B9 59.60(19)
C2 B5 B10 103.4(3)
B2 B5 B10 107.2(3)
B9 B5 B10 59.86(19)
C2 B5 B6 57.92(18)
B2 B5 B6 107.2(3)
B9 B5 B6 107.7(3)
B10 B5 B6 59.98(19)
C2 B5 H5X 120.0(12)
B2 B5 H5X 118.8(13)
B9 B5 H5X 126.5(12)
B10 B5 H5X 128.1(13)
B6 B5 H5X 120.8(12)
C2 B6 B7 103.7(2)
C2 B6 B10 104.2(2)
B7 B6 B10 60.46(19)
C2 B6 B3 58.23(19)
B7 B6 B3 59.9(2)
B10 B6 B3 108.5(2)
C2 B6 B5 59.10(18)
B7 B6 B5 108.5(2)
B10 B6 B5 59.94(18)
B3 B6 B5 108.7(2)
C2 B6 H6X 119.0(11)
B7 B6 H6X 126.6(12)
B10 B6 H6X 128.3(12)
B3 B6 H6X 117.6(12)
B5 B6 H6X 120.0(12)
B8 B7 B4 60.3(2)
B8 B7 B6 107.4(3)
B4 B7 B6 108.2(2)
B8 B7 B3 108.0(2)
B4 B7 B3 59.9(2)
B6 B7 B3 60.4(2)
B8 B7 B10 59.39(19)
B4 B7 B10 108.2(2)
B6 B7 B10 60.06(19)
B3 B7 B10 108.5(3)
B8 B7 H7X 123.1(12)
B4 B7 H7X 122.8(14)
B6 B7 H7X 120.4(13)
B3 B7 H7X 121.2(12)
B10 B7 H7X 120.9(14)
C1 B8 B10 104.7(3)
C1 B8 B7 104.6(2)
B10 B8 B7 60.95(19)
C1 B8 B4 59.07(19)
B10 B8 B4 109.1(2)
B7 B8 B4 59.91(19)
C1 B8 B9 58.62(19)
B10 B8 B9 60.3(2)
B7 B8 B9 109.1(3)
B4 B8 B9 109.1(2)
C1 B8 H8X 118.2(13)
B10 B8 H8X 129.1(14)
B7 B8 H8X 125.4(13)
B4 B8 H8X 115.6(14)
B9 B8 H8X 121.2(13)
C1 B9 B2 58.00(19)
C1 B9 B10 103.9(3)
B2 B9 B10 107.6(2)
C1 B9 B8 58.4(2)
B2 B9 B8 107.1(3)
B10 B9 B8 59.4(2)
C1 B9 B5 103.8(2)
B2 B9 B5 59.80(19)
B10 B9 B5 60.12(18)
B8 B9 B5 107.3(2)
C1 B9 H9X 122.4(13)
B2 B9 H9X 119.3(12)
B10 B9 H9X 126.1(12)
B8 B9 H9X 122.7(12)
B5 B9 H9X 124.0(13)
B8 B10 B9 60.3(2)
B8 B10 B5 107.9(2)
B9 B10 B5 60.02(19)
B8 B10 B6 107.1(2)
B9 B10 B6 107.9(2)
B5 B10 B6 60.08(18)
B8 B10 B7 59.7(2)
B9 B10 B7 108.1(3)
B5 B10 B7 107.8(2)
B6 B10 B7 59.48(19)
B8 B10 S1 121.9(2)
B9 B10 S1 127.5(2)
B5 B10 S1 125.1(2)
B6 B10 S1 118.2(2)
B7 B10 S1 115.9(2)
C7 B11 C6 100.0(2)
C7 B11 B14 59.26(19)
C6 B11 B14 105.0(2)
C7 B11 B13 105.0(2)
C6 B11 B13 59.66(19)
B14 B11 B13 60.1(2)
C7 B11 B12 57.51(19)
C6 B11 B12 58.01(19)
B14 B11 B12 107.7(2)
B13 B11 B12 108.4(2)
C7 B11 H11X 121.8(12)
C6 B11 H11X 124.6(12)
B14 B11 H11X 126.4(13)
B13 B11 H11X 128.2(13)
B12 B11 H11X 114.6(14)
C7 B12 C6 99.9(3)
C7 B12 B19 59.88(19)
C6 B12 B19 104.9(3)
C7 B12 B15 105.2(3)
C6 B12 B15 58.95(19)
B19 B12 B15 60.2(2)
C7 B12 B11 57.76(19)
C6 B12 B11 57.68(19)
B19 B12 B11 108.3(3)
B15 B12 B11 107.7(3)
C7 B12 H12X 124.2(14)
C6 B12 H12X 123.9(15)
B19 B12 H12X 125.8(16)
B15 B12 H12X 125.6(15)
B11 B12 H12X 116.7(16)
C6 B13 B14 103.7(3)
C6 B13 B11 58.4(2)
B14 B13 B11 59.7(2)
C6 B13 B17 103.9(2)
B14 B13 B17 60.7(2)
B11 B13 B17 108.3(2)
C6 B13 B16 58.1(2)
B14 B13 B16 108.0(3)
B11 B13 B16 107.6(3)
B17 B13 B16 59.8(2)
C6 B13 H13X 115.9(13)
B14 B13 H13X 129.4(12)
B11 B13 H13X 116.9(13)
B17 B13 H13X 130.5(13)
B16 B13 H13X 119.1(12)
C7 B14 B11 58.7(2)
C7 B14 B13 104.7(3)
B11 B14 B13 60.2(2)
C7 B14 B18 58.45(19)
B11 B14 B18 108.2(3)
B13 B14 B18 108.4(2)
C7 B14 B17 104.5(2)
B11 B14 B17 108.5(2)
B13 B14 B17 60.3(2)
B18 B14 B17 60.04(19)
C7 B14 H14X 118.1(15)
B11 B14 H14X 118.7(15)
B13 B14 H14X 127.5(14)
B18 B14 H14X 119.0(14)
B17 B14 H14X 127.7(15)
C6 B15 B12 58.36(19)
C6 B15 B19 103.9(2)
B12 B15 B19 59.58(19)
C6 B15 B16 58.3(2)
B12 B15 B16 107.5(3)
B19 B15 B16 107.9(3)
C6 B15 B20 104.0(3)
B12 B15 B20 107.3(2)
B19 B15 B20 59.82(19)
B16 B15 B20 60.1(2)
C6 B15 H15X 116.0(15)
B12 B15 H15X 118.9(16)
B19 B15 H15X 130.2(15)
B16 B15 H15X 117.8(16)
B20 B15 H15X 129.8(16)
C6 B16 B17 104.6(2)
C6 B16 B15 58.8(2)
B17 B16 B15 108.6(2)
C6 B16 B20 104.3(2)
B17 B16 B20 60.18(19)
B15 B16 B20 60.0(2)
C6 B16 B13 58.9(2)
B17 B16 B13 59.9(2)
B15 B16 B13 108.8(3)
B20 B16 B13 108.1(2)
C6 B16 H16X 120.7(14)
B17 B16 H16X 125.2(15)
B15 B16 H16X 120.1(15)
B20 B16 H16X 126.4(14)
B13 B16 H16X 119.1(14)
B16 B17 B13 60.3(2)
B16 B17 B18 107.3(3)
B13 B17 B18 106.9(3)
B16 B17 B14 107.1(3)
B13 B17 B14 59.0(2)
B18 B17 B14 59.63(19)
B16 B17 B20 60.18(19)
B13 B17 B20 108.4(3)
B18 B17 B20 59.73(18)
B14 B17 B20 107.6(3)
B16 B17 H17X 123.0(12)
B13 B17 H17X 122.7(13)
B18 B17 H17X 121.3(12)
B14 B17 H17X 121.9(13)
B20 B17 H17X 121.4(14)
C7 B18 B14 58.7(2)
C7 B18 B20 104.8(2)
B14 B18 B20 108.6(2)
C7 B18 B17 104.9(2)
B14 B18 B17 60.3(2)
B20 B18 B17 60.30(18)
C7 B18 B19 59.30(19)
B14 B18 B19 108.9(3)
B20 B18 B19 59.83(18)
B17 B18 B19 108.6(2)
C7 B18 H18X 122.7(13)
B14 B18 H18X 121.0(12)
B20 B18 H18X 123.5(12)
B17 B18 H18X 124.1(13)
B19 B18 H18X 119.6(13)
C7 B19 B12 57.80(19)
C7 B19 B20 103.7(2)
B12 B19 B20 108.1(2)
C7 B19 B15 103.6(2)
B12 B19 B15 60.2(2)
B20 B19 B15 60.3(2)
C7 B19 B18 57.83(19)
B12 B19 B18 106.9(3)
B20 B19 B18 59.85(19)
B15 B19 B18 107.6(3)
C7 B19 H19X 118.5(13)
B12 B19 H19X 119.3(14)
B20 B19 H19X 128.0(14)
B15 B19 H19X 128.4(13)
B18 B19 H19X 119.2(14)
B19 B20 B18 60.33(19)
B19 B20 B15 59.9(2)
B18 B20 B15 107.7(2)
B19 B20 B17 108.7(2)
B18 B20 B17 59.96(19)
B15 B20 B17 108.1(2)
B19 B20 B16 107.7(2)
B18 B20 B16 107.0(2)
B15 B20 B16 59.9(2)
B17 B20 B16 59.6(2)
B19 B20 S2 125.3(2)
B18 B20 S2 116.1(2)
B15 B20 S2 130.2(2)
B17 B20 S2 113.6(2)
B16 B20 S2 122.8(2)

loop_
_geom_bond_atom_site_label_1
_geom_bond_atom_site_label_2
_geom_bond_distance
S1 C3 1.754(3)
S1 B10 1.878(3)
S2 C4 1.745(3)
S2 B20 1.878(3)
O1 C5 1.217(3)
O2 C9 1.217(3)
N1 C3 1.307(3)
N1 C5 1.360(4)
N2 C4 1.305(3)
N2 C3 1.363(3)
N3 C4 1.351(3)
N3 C5 1.410(3)
N3 H1N3 0.90(3)
C1 B2 1.673(5)
C1 B1 1.680(4)
C1 B8 1.693(4)
C1 B9 1.697(5)
C1 B4 1.708(5)
C1 H1 0.95(2)
C2 B1 1.668(5)
C2 B2 1.687(4)
C2 B3 1.687(5)
C2 B6 1.689(4)
C2 B5 1.710(4)
C2 H2 0.89(2)
C6 B11 1.683(4)
C6 B12 1.689(5)
C6 B16 1.690(5)
C6 B15 1.700(4)
C6 B13 1.705(5)
C6 H6 0.96(2)
C7 B12 1.674(5)
C7 B11 1.679(4)
C7 B18 1.685(4)
C7 B14 1.688(5)
C7 B19 1.711(4)
C7 H7 0.94(2)
C8 C9 1.493(5)
C8 H8A 0.965(17)
C8 H8B 0.923(16)
C8 H8C 0.938(18)
C9 C10 1.483(4)
C10 H10A 0.934(18)
C10 H10B 0.943(17)
C10 H10C 0.930(17)
B1 B3 1.751(5)
B1 B4 1.755(5)
B1 B2 1.777(5)
B1 H1X 1.05(2)
B2 B9 1.754(5)
B2 B5 1.757(5)
B2 H2X 1.07(2)
B3 B4 1.762(5)
B3 B7 1.766(5)
B3 B6 1.775(5)
B3 H3X 1.10(2)
B4 B7 1.761(5)
B4 B8 1.768(5)
B4 H4X 0.97(2)
B5 B9 1.771(5)
B5 B10 1.773(5)
B5 B6 1.775(5)
B5 H5X 1.03(2)
B6 B7 1.763(5)
B6 B10 1.774(4)
B6 H6X 1.07(2)
B7 B8 1.758(5)
B7 B10 1.781(5)
B7 H7X 1.08(2)
B8 B10 1.753(5)
B8 B9 1.769(5)
B8 H8X 1.10(2)
B9 B10 1.768(5)
B9 H9X 1.09(2)
B11 B14 1.735(5)
B11 B13 1.744(5)
B11 B12 1.795(5)
B11 H11X 1.06(2)
B12 B19 1.752(5)
B12 B15 1.763(5)
B12 H12X 1.00(3)
B13 B14 1.741(5)
B13 B17 1.766(5)
B13 B16 1.773(5)
B13 H13X 1.12(2)
B14 B18 1.759(5)
B14 B17 1.772(5)
B14 H14X 1.04(2)
B15 B19 1.764(5)
B15 B16 1.767(5)
B15 B20 1.770(5)
B15 H15X 1.00(3)
B16 B17 1.763(5)
B16 B20 1.773(5)
B16 H16X 1.08(2)
B17 B18 1.767(5)
B17 B20 1.773(5)
B17 H17X 1.15(3)
B18 B20 1.762(4)
B18 B19 1.771(5)
B18 H18X 1.08(2)
B19 B20 1.762(5)
B19 H19X 1.06(2)

loop_
_geom_hbond_atom_site_label_D
_geom_hbond_atom_site_label_H
_geom_hbond_atom_site_label_A
_geom_hbond_distance_DH
_geom_hbond_distance_HA
_geom_hbond_distance_DA
_geom_hbond_angle_DHA
_geom_hbond_publ_flag
N3 H1N3 O2 0.90(3) 1.96(3) 2.859(3) 177(3) yes
